data_7242913
loop_
_publ_author_name
'Choe, Solhye'
'Lee, Hyosun'
'Nayab, Saira'

_publ_section_title
;
 Synthesis, structures, and catalytic efficiency in ring opening
 polymerization of rac-lactide with tridentate vs. bidentate cobalt(ii),
 zinc(ii), and cadmium(ii) complexes containing N-substituted
 N,N-bis((3,5-dimethyl-1H-pyrazol-1-yl)methyl)amine ligands
;
_journal_issue 31
_journal_name_full 'RSC Advances'
_journal_page_first 18840
_journal_page_last 18851
_journal_paper_doi 10.1039/D1RA02365A
_journal_volume 11
_journal_year 2021
_chemical_formula_moiety 'C21 H29 Cl2 Co N5'
_chemical_formula_sum 'C21 H29 Cl2 Co N5'
_chemical_formula_weight 481.32
_space_group_crystal_system monoclinic
_space_group_IT_number 14
_space_group_name_Hall '-P 2yn'
_space_group_name_H-M_alt 'P 1 21/n 1'
_atom_sites_solution_hydrogens geom
_audit_creation_method SHELXL-2018/3
_audit_update_record
;
2021-03-06 deposited with the CCDC.	2021-05-20 downloaded from the CCDC.
;
_cell_angle_alpha 90
_cell_angle_beta 92.00(3)
_cell_angle_gamma 90
_cell_formula_units_Z 4
_cell_length_a 12.775(3)
_cell_length_b 12.623(3)
_cell_length_c 14.263(3)
_cell_measurement_reflns_used 66987
_cell_measurement_temperature 100(2)
_cell_measurement_theta_max 33.548
_cell_measurement_theta_min 0.361
_cell_volume 2298.6(9)
_computing_cell_refinement 'HKL3000sm (Otwinowski & Minor, 1997)'
_computing_data_collection 'PAL BL2D-SMDC Program (Shin et. al, 2016)'
_computing_data_reduction 'HKL3000sm (Otwinowski & Minor, 1997)'
_computing_molecular_graphics ORTEP
_computing_publication_material WINGX'
_computing_structure_refinement SHELXL
_computing_structure_solution 'SHELXT 2018/2 (Sheldrick, 2018)'
_diffrn_ambient_temperature 100(2)
_diffrn_measured_fraction_theta_full 0.999
_diffrn_measured_fraction_theta_max 0.994
_diffrn_measurement_device_type 'Rayonix MX225HS CCD area detector'
_diffrn_measurement_method 'omega scan'
_diffrn_radiation_type synchrotron
_diffrn_radiation_wavelength 0.630
_diffrn_reflns_av_R_equivalents 0.0931
_diffrn_reflns_av_unetI/netI 0.0684
_diffrn_reflns_Laue_measured_fraction_full 0.999
_diffrn_reflns_Laue_measured_fraction_max 0.994
_diffrn_reflns_limit_h_max 20
_diffrn_reflns_limit_h_min -20
_diffrn_reflns_limit_k_max 20
_diffrn_reflns_limit_k_min -20
_diffrn_reflns_limit_l_max 22
_diffrn_reflns_limit_l_min -22
_diffrn_reflns_number 33425
_diffrn_reflns_point_group_measured_fraction_full 0.999
_diffrn_reflns_point_group_measured_fraction_max 0.994
_diffrn_reflns_theta_full 22.210
_diffrn_reflns_theta_max 29.999
_diffrn_reflns_theta_min 1.865
_diffrn_source 'PLSII 2D bending magnet'
_exptl_absorpt_coefficient_mu 0.710
_exptl_absorpt_correction_T_max 1.000
_exptl_absorpt_correction_T_min 0.835
_exptl_absorpt_correction_type empirical
_exptl_absorpt_process_details 'HKL3000sm Scalepack(Otwinowski et.al,2003)'
_exptl_crystal_colour blue
_exptl_crystal_density_diffrn 1.391
_exptl_crystal_description needle
_exptl_crystal_F_000 1004
_exptl_crystal_size_max 0.100
_exptl_crystal_size_mid 0.090
_exptl_crystal_size_min 0.080
_refine_diff_density_max 0.848
_refine_diff_density_min -2.025
_refine_diff_density_rms 0.111
_refine_ls_extinction_method none
_refine_ls_goodness_of_fit_ref 1.122
_refine_ls_hydrogen_treatment constr
_refine_ls_matrix_type full
_refine_ls_number_parameters 268
_refine_ls_number_reflns 9553
_refine_ls_number_restraints 0
_refine_ls_restrained_S_all 1.122
_refine_ls_R_factor_all 0.0686
_refine_ls_R_factor_gt 0.0502
_refine_ls_shift/su_max 0.001
_refine_ls_shift/su_mean 0.000
_refine_ls_structure_factor_coef Fsqd
_refine_ls_weighting_details 'w=1/[\s^2^(Fo^2^)+(0.0654P)^2^] where P=(Fo^2^+2Fc^2^)/3'
_refine_ls_weighting_scheme calc
_refine_ls_wR_factor_gt 0.1310
_refine_ls_wR_factor_ref 0.1393
_reflns_Friedel_coverage 0.000
_reflns_number_gt 7072
_reflns_number_total 9553
_reflns_threshold_expression 'I > 2\s(I)'
_cod_data_source_file d1ra02365a2.cif
_cod_data_source_block tt_a_CCDC1
_cod_original_cell_volume 2298.6(8)
_cod_original_sg_symbol_H-M 'P 21/n'
_cod_database_code 7242913
_shelx_shelxl_version_number 2018/3
_shelx_space_group_comment
;
The symmetry employed for this shelxl refinement is uniquely defined
by the following loop, which should always be used as a source of
symmetry information in preference to the above space-group names.
They are only intended as comments.
;
_shelx_estimated_absorpt_t_min 0.932
_shelx_estimated_absorpt_t_max 0.945

loop_
_space_group_symop_operation_xyz
'x, y, z'
'-x+1/2, y+1/2, -z+1/2'
'-x, -y, -z'
'x-1/2, -y-1/2, z-1/2'

loop_
_atom_site_label
_atom_site_type_symbol
_atom_site_fract_x
_atom_site_fract_y
_atom_site_fract_z
_atom_site_U_iso_or_equiv
_atom_site_adp_type
_atom_site_occupancy
_atom_site_site_symmetry_order
_atom_site_calc_flag
_atom_site_refinement_flags_posn
_atom_site_refinement_flags_adp
_atom_site_refinement_flags_occupancy
_atom_site_disorder_assembly
_atom_site_disorder_group
Co1 Co 0.27744(2) 0.39864(2) 0.14291(2) 0.01444(6) Uani 1 1 d . . . . .
C1 C 0.48780(14) 0.47884(14) 0.21995(12) 0.0182(3) Uani 1 1 d . . . . .
N1 N 0.38615(11) 0.46161(12) 0.23512(10) 0.0163(3) Uani 1 1 d . . . . .
Cl1 Cl 0.24628(4) 0.52714(4) 0.03719(3) 0.02300(10) Uani 1 1 d . . . . .
Cl2 Cl 0.33370(4) 0.24325(3) 0.08897(3) 0.02127(9) Uani 1 1 d . . . . .
C2 C 0.53363(14) 0.53548(15) 0.29552(13) 0.0209(3) Uani 1 1 d . . . . .
H2 H 0.604684 0.557182 0.302451 0.025 Uiso 1 1 calc R U . . .
N2 N 0.36738(12) 0.50860(11) 0.31999(10) 0.0162(3) Uani 1 1 d . . . . .
N4 N 0.14859(11) 0.30785(12) 0.29702(10) 0.0154(3) Uani 1 1 d . . . . .
C4 C 0.53639(15) 0.44136(16) 0.13211(13) 0.0227(4) Uani 1 1 d . . . . .
H4A H 0.604507 0.475823 0.125742 0.034 Uiso 1 1 calc R U . . .
H4B H 0.490482 0.459272 0.077936 0.034 Uiso 1 1 calc R U . . .
H4C H 0.546030 0.364394 0.135047 0.034 Uiso 1 1 calc R U . . .
N3 N 0.26599(12) 0.39171(11) 0.41322(10) 0.0164(3) Uani 1 1 d . . . . .
C3 C 0.45546(14) 0.55340(14) 0.35756(12) 0.0186(3) Uani 1 1 d . . . . .
N5 N 0.14628(11) 0.35728(11) 0.21101(10) 0.0154(3) Uani 1 1 d . . . . .
C5 C 0.45477(16) 0.61375(15) 0.44757(14) 0.0244(4) Uani 1 1 d . . . . .
H5A H 0.430519 0.567516 0.497563 0.037 Uiso 1 1 calc R U . . .
H5B H 0.407568 0.674640 0.440463 0.037 Uiso 1 1 calc R U . . .
H5C H 0.525760 0.638695 0.463763 0.037 Uiso 1 1 calc R U . . .
C9 C -0.01608(13) 0.30806(14) 0.24877(13) 0.0193(3) Uani 1 1 d . . . . .
H9 H -0.089769 0.297760 0.244973 0.023 Uiso 1 1 calc R U . . .
C8 C 0.05130(13) 0.27809(14) 0.32192(12) 0.0167(3) Uani 1 1 d . . . . .
C7 C 0.24700(13) 0.30111(13) 0.35251(11) 0.0145(3) Uani 1 1 d . . . . .
H7A H 0.245982 0.236196 0.391425 0.017 Uiso 1 1 calc R U . . .
H7AB H 0.305680 0.294515 0.309349 0.017 Uiso 1 1 calc R U . . .
C6 C 0.26867(14) 0.49341(13) 0.36623(12) 0.0163(3) Uani 1 1 d . . . . .
H6A H 0.259421 0.550672 0.412643 0.020 Uiso 1 1 calc R U . . .
H6AB H 0.210035 0.497647 0.319124 0.020 Uiso 1 1 calc R U . . .
C10 C 0.04488(13) 0.35641(14) 0.18144(12) 0.0171(3) Uani 1 1 d . . . . .
C11 C 0.03009(15) 0.22468(16) 0.41236(13) 0.0227(4) Uani 1 1 d . . . . .
H11A H -0.041244 0.196014 0.409894 0.034 Uiso 1 1 calc R U . . .
H11B H 0.037254 0.276010 0.463729 0.034 Uiso 1 1 calc R U . . .
H11C H 0.080301 0.166854 0.422983 0.034 Uiso 1 1 calc R U . . .
C12 C 0.01036(15) 0.40205(15) 0.08876(13) 0.0226(4) Uani 1 1 d . . . . .
H12A H -0.066339 0.402975 0.083690 0.034 Uiso 1 1 calc R U . . .
H12B H 0.037686 0.358590 0.038207 0.034 Uiso 1 1 calc R U . . .
H12C H 0.037078 0.474515 0.083609 0.034 Uiso 1 1 calc R U . . .
C13 C 0.22872(13) 0.38638(13) 0.50678(12) 0.0165(3) Uani 1 1 d . . . . .
C14 C 0.17251(16) 0.46809(16) 0.54758(14) 0.0244(4) Uani 1 1 d . . . . .
H14 H 0.155227 0.529932 0.512374 0.029 Uiso 1 1 calc R U . . .
C15 C 0.14168(17) 0.45888(17) 0.64026(14) 0.0275(4) Uani 1 1 d . . . . .
H15 H 0.104506 0.515728 0.667337 0.033 Uiso 1 1 calc R U . . .
C16 C 0.16356(15) 0.36945(16) 0.69409(13) 0.0215(3) Uani 1 1 d . . . . .
C17 C 0.21768(13) 0.28786(14) 0.65194(12) 0.0182(3) Uani 1 1 d . . . . .
H17 H 0.231879 0.224655 0.686244 0.022 Uiso 1 1 calc R U . . .
C18 C 0.25161(13) 0.29663(14) 0.56047(12) 0.0167(3) Uani 1 1 d . . . . .
H18 H 0.290880 0.240647 0.534391 0.020 Uiso 1 1 calc R U . . .
C19 C 0.12662(16) 0.36252(18) 0.79432(13) 0.0250(4) Uani 1 1 d . . . . .
H19 H 0.132539 0.435090 0.822109 0.030 Uiso 1 1 calc R U . . .
C20 C 0.1923(2) 0.2889(3) 0.85634(16) 0.0527(8) Uani 1 1 d . . . . .
H20A H 0.168970 0.293231 0.920946 0.079 Uiso 1 1 calc R U . . .
H20B H 0.266118 0.309791 0.854616 0.079 Uiso 1 1 calc R U . . .
H20C H 0.184396 0.215963 0.833553 0.079 Uiso 1 1 calc R U . . .
C21 C 0.01149(19) 0.3304(2) 0.79571(16) 0.0409(6) Uani 1 1 d . . . . .
H21A H -0.011899 0.331734 0.860403 0.061 Uiso 1 1 calc R U . . .
H21B H 0.003096 0.258729 0.770129 0.061 Uiso 1 1 calc R U . . .
H21C H -0.030634 0.380127 0.757475 0.061 Uiso 1 1 calc R U . . .

loop_
_atom_site_aniso_label
_atom_site_aniso_U_11
_atom_site_aniso_U_22
_atom_site_aniso_U_33
_atom_site_aniso_U_23
_atom_site_aniso_U_13
_atom_site_aniso_U_12
Co1 0.01722(11) 0.01151(11) 0.01413(11) 0.00086(8) -0.00607(8) -0.00033(8)
C1 0.0189(7) 0.0152(7) 0.0201(7) 0.0025(6) -0.0048(6) -0.0012(6)
N1 0.0181(6) 0.0144(6) 0.0160(6) -0.0005(5) -0.0044(5) -0.0006(5)
Cl1 0.0256(2) 0.0176(2) 0.0251(2) 0.00854(17) -0.00914(16) -0.00202(16)
Cl2 0.0255(2) 0.01388(18) 0.0242(2) -0.00320(16) -0.00207(16) 0.00005(15)
C2 0.0200(8) 0.0176(8) 0.0245(8) 0.0015(7) -0.0085(6) -0.0032(6)
N2 0.0209(6) 0.0128(6) 0.0144(6) -0.0011(5) -0.0058(5) -0.0016(5)
N4 0.0166(6) 0.0142(6) 0.0149(6) 0.0020(5) -0.0056(5) -0.0006(5)
C4 0.0223(8) 0.0224(9) 0.0236(8) -0.0004(8) 0.0018(7) 0.0008(7)
N3 0.0212(6) 0.0113(6) 0.0163(6) -0.0013(5) -0.0045(5) -0.0011(5)
C3 0.0233(8) 0.0124(7) 0.0193(7) 0.0017(6) -0.0091(6) -0.0037(6)
N5 0.0187(6) 0.0127(6) 0.0144(6) 0.0006(5) -0.0068(5) 0.0003(5)
C5 0.0295(9) 0.0199(9) 0.0229(8) -0.0018(7) -0.0104(7) -0.0050(7)
C9 0.0158(7) 0.0173(8) 0.0242(8) -0.0004(7) -0.0055(6) -0.0007(6)
C8 0.0174(7) 0.0131(7) 0.0194(7) -0.0009(6) -0.0025(6) -0.0012(6)
C7 0.0167(6) 0.0115(7) 0.0150(7) -0.0006(6) -0.0054(5) 0.0010(5)
C6 0.0194(7) 0.0105(7) 0.0188(7) -0.0004(6) -0.0039(6) -0.0008(6)
C10 0.0168(7) 0.0139(7) 0.0200(7) -0.0005(6) -0.0075(6) 0.0006(6)
C11 0.0223(8) 0.0225(9) 0.0231(8) 0.0033(7) -0.0027(7) -0.0040(7)
C12 0.0222(8) 0.0220(9) 0.0227(8) 0.0034(7) -0.0112(6) 0.0015(7)
C13 0.0186(7) 0.0141(7) 0.0166(7) -0.0004(6) -0.0047(6) -0.0016(6)
C14 0.0329(10) 0.0173(8) 0.0231(8) -0.0002(7) 0.0018(7) 0.0062(7)
C15 0.0372(11) 0.0206(9) 0.0250(9) -0.0022(8) 0.0070(8) 0.0056(8)
C16 0.0246(8) 0.0221(8) 0.0175(7) -0.0032(7) -0.0042(6) -0.0038(7)
C17 0.0203(7) 0.0174(8) 0.0164(7) 0.0019(6) -0.0074(6) -0.0038(6)
C18 0.0191(7) 0.0147(7) 0.0160(7) -0.0015(6) -0.0055(6) 0.0001(6)
C19 0.0284(9) 0.0286(10) 0.0178(7) -0.0050(8) -0.0023(7) -0.0045(8)
C20 0.0538(16) 0.085(2) 0.0191(9) 0.0076(13) -0.0005(10) 0.0252(16)
C21 0.0340(11) 0.0623(18) 0.0263(10) -0.0108(11) 0.0010(9) -0.0146(12)

loop_
_atom_type_symbol
_atom_type_description
_atom_type_scat_dispersion_real
_atom_type_scat_dispersion_imag
_atom_type_scat_source
C C 0.0024 0.0013 'International Tables Vol C Tables 4.2.6.8 and 6.1.1.4'
H H 0.0000 0.0000 'International Tables Vol C Tables 4.2.6.8 and 6.1.1.4'
N N 0.0048 0.0026 'International Tables Vol C Tables 4.2.6.8 and 6.1.1.4'
Cl Cl 0.1242 0.1265 'International Tables Vol C Tables 4.2.6.8 and 6.1.1.4'
Co Co 0.3355 0.7890 'International Tables Vol C Tables 4.2.6.8 and 6.1.1.4'

loop_
_geom_angle_atom_site_label_1
_geom_angle_atom_site_label_2
_geom_angle_atom_site_label_3
_geom_angle
_geom_angle_site_symmetry_1
_geom_angle_site_symmetry_3
_geom_angle_publ_flag
N5 Co1 N1 110.22(6) . . ?
N5 Co1 Cl2 102.67(5) . . ?
N1 Co1 Cl2 110.12(5) . . ?
N5 Co1 Cl1 112.16(4) . . ?
N1 Co1 Cl1 104.64(5) . . ?
Cl2 Co1 Cl1 117.09(2) . . ?
N1 C1 C2 109.80(17) . . ?
N1 C1 C4 121.10(15) . . ?
C2 C1 C4 129.09(17) . . ?
C1 N1 N2 105.74(14) . . ?
C1 N1 Co1 126.88(12) . . ?
N2 N1 Co1 126.81(11) . . ?
C3 C2 C1 106.55(16) . . ?
C3 C2 H2 126.7 . . ?
C1 C2 H2 126.7 . . ?
C3 N2 N1 111.12(15) . . ?
C3 N2 C6 126.66(15) . . ?
N1 N2 C6 121.45(13) . . ?
C8 N4 N5 111.56(13) . . ?
C8 N4 C7 128.25(14) . . ?
N5 N4 C7 119.97(13) . . ?
C1 C4 H4A 109.5 . . ?
C1 C4 H4B 109.5 . . ?
H4A C4 H4B 109.5 . . ?
C1 C4 H4C 109.5 . . ?
H4A C4 H4C 109.5 . . ?
H4B C4 H4C 109.5 . . ?
C13 N3 C6 119.08(14) . . ?
C13 N3 C7 117.69(14) . . ?
C6 N3 C7 115.39(14) . . ?
N2 C3 C2 106.79(15) . . ?
N2 C3 C5 121.59(17) . . ?
C2 C3 C5 131.53(16) . . ?
C10 N5 N4 105.41(14) . . ?
C10 N5 Co1 130.63(12) . . ?
N4 N5 Co1 123.36(10) . . ?
C3 C5 H5A 109.5 . . ?
C3 C5 H5B 109.5 . . ?
H5A C5 H5B 109.5 . . ?
C3 C5 H5C 109.5 . . ?
H5A C5 H5C 109.5 . . ?
H5B C5 H5C 109.5 . . ?
C8 C9 C10 106.91(15) . . ?
C8 C9 H9 126.5 . . ?
C10 C9 H9 126.5 . . ?
N4 C8 C9 106.18(15) . . ?
N4 C8 C11 123.23(15) . . ?
C9 C8 C11 130.59(16) . . ?
N3 C7 N4 113.55(14) . . ?
N3 C7 H7A 108.9 . . ?
N4 C7 H7A 108.9 . . ?
N3 C7 H7AB 108.9 . . ?
N4 C7 H7AB 108.9 . . ?
H7A C7 H7AB 107.7 . . ?
N3 C6 N2 111.16(14) . . ?
N3 C6 H6A 109.4 . . ?
N2 C6 H6A 109.4 . . ?
N3 C6 H6AB 109.4 . . ?
N2 C6 H6AB 109.4 . . ?
H6A C6 H6AB 108.0 . . ?
N5 C10 C9 109.93(15) . . ?
N5 C10 C12 121.62(16) . . ?
C9 C10 C12 128.45(15) . . ?
C8 C11 H11A 109.5 . . ?
C8 C11 H11B 109.5 . . ?
H11A C11 H11B 109.5 . . ?
C8 C11 H11C 109.5 . . ?
H11A C11 H11C 109.5 . . ?
H11B C11 H11C 109.5 . . ?
C10 C12 H12A 109.5 . . ?
C10 C12 H12B 109.5 . . ?
H12A C12 H12B 109.5 . . ?
C10 C12 H12C 109.5 . . ?
H12A C12 H12C 109.5 . . ?
H12B C12 H12C 109.5 . . ?
C18 C13 C14 118.24(17) . . ?
C18 C13 N3 118.67(15) . . ?
C14 C13 N3 123.08(16) . . ?
C13 C14 C15 119.94(18) . . ?
C13 C14 H14 120.0 . . ?
C15 C14 H14 120.0 . . ?
C16 C15 C14 122.21(19) . . ?
C16 C15 H15 118.9 . . ?
C14 C15 H15 118.9 . . ?
C15 C16 C17 117.21(17) . . ?
C15 C16 C19 120.18(18) . . ?
C17 C16 C19 122.59(18) . . ?
C16 C17 C18 121.47(17) . . ?
C16 C17 H17 119.3 . . ?
C18 C17 H17 119.3 . . ?
C13 C18 C17 120.88(17) . . ?
C13 C18 H18 119.6 . . ?
C17 C18 H18 119.6 . . ?
C20 C19 C16 113.53(18) . . ?
C20 C19 C21 110.1(2) . . ?
C16 C19 C21 110.95(16) . . ?
C20 C19 H19 107.3 . . ?
C16 C19 H19 107.3 . . ?
C21 C19 H19 107.3 . . ?
C19 C20 H20A 109.5 . . ?
C19 C20 H20B 109.5 . . ?
H20A C20 H20B 109.5 . . ?
C19 C20 H20C 109.5 . . ?
H20A C20 H20C 109.5 . . ?
H20B C20 H20C 109.5 . . ?
C19 C21 H21A 109.5 . . ?
C19 C21 H21B 109.5 . . ?
H21A C21 H21B 109.5 . . ?
C19 C21 H21C 109.5 . . ?
H21A C21 H21C 109.5 . . ?
H21B C21 H21C 109.5 . . ?

loop_
_geom_bond_atom_site_label_1
_geom_bond_atom_site_label_2
_geom_bond_distance
_geom_bond_site_symmetry_2
_geom_bond_publ_flag
Co1 N5 2.0341(16) . ?
Co1 N1 2.0403(15) . ?
Co1 Cl2 2.2349(6) . ?
Co1 Cl1 2.2407(6) . ?
C1 N1 1.342(2) . ?
C1 C2 1.404(2) . ?
C1 C4 1.494(3) . ?
N1 N2 1.377(2) . ?
C2 C3 1.376(3) . ?
C2 H2 0.9500 . ?
N2 C3 1.353(2) . ?
N2 C6 1.456(2) . ?
N4 C8 1.357(2) . ?
N4 N5 1.376(2) . ?
N4 C7 1.464(2) . ?
C4 H4A 0.9800 . ?
C4 H4B 0.9800 . ?
C4 H4C 0.9800 . ?
N3 C13 1.434(2) . ?
N3 C6 1.449(2) . ?
N3 C7 1.450(2) . ?
C3 C5 1.493(3) . ?
N5 C10 1.348(2) . ?
C5 H5A 0.9800 . ?
C5 H5B 0.9800 . ?
C5 H5C 0.9800 . ?
C9 C8 1.382(2) . ?
C9 C10 1.398(3) . ?
C9 H9 0.9500 . ?
C8 C11 1.489(3) . ?
C7 H7A 0.9900 . ?
C7 H7AB 0.9900 . ?
C6 H6A 0.9900 . ?
C6 H6AB 0.9900 . ?
C10 C12 1.494(2) . ?
C11 H11A 0.9800 . ?
C11 H11B 0.9800 . ?
C11 H11C 0.9800 . ?
C12 H12A 0.9800 . ?
C12 H12B 0.9800 . ?
C12 H12C 0.9800 . ?
C13 C18 1.393(2) . ?
C13 C14 1.395(3) . ?
C14 C15 1.397(3) . ?
C14 H14 0.9500 . ?
C15 C16 1.388(3) . ?
C15 H15 0.9500 . ?
C16 C17 1.389(3) . ?
C16 C19 1.524(3) . ?
C17 C18 1.393(2) . ?
C17 H17 0.9500 . ?
C18 H18 0.9500 . ?
C19 C20 1.517(3) . ?
C19 C21 1.526(3) . ?
C19 H19 1.0000 . ?
C20 H20A 0.9800 . ?
C20 H20B 0.9800 . ?
C20 H20C 0.9800 . ?
C21 H21A 0.9800 . ?
C21 H21B 0.9800 . ?
C21 H21C 0.9800 . ?

loop_
_geom_torsion_atom_site_label_1
_geom_torsion_atom_site_label_2
_geom_torsion_atom_site_label_3
_geom_torsion_atom_site_label_4
_geom_torsion
_geom_torsion_site_symmetry_1
_geom_torsion_site_symmetry_2
_geom_torsion_site_symmetry_3
_geom_torsion_site_symmetry_4
_geom_torsion_publ_flag
C2 C1 N1 N2 0.70(19) . . . . ?
C4 C1 N1 N2 -178.29(16) . . . . ?
C2 C1 N1 Co1 172.44(12) . . . . ?
C4 C1 N1 Co1 -6.6(2) . . . . ?
N1 C1 C2 C3 -0.6(2) . . . . ?
C4 C1 C2 C3 178.28(18) . . . . ?
C1 N1 N2 C3 -0.56(19) . . . . ?
Co1 N1 N2 C3 -172.30(12) . . . . ?
C1 N1 N2 C6 -171.15(14) . . . . ?
Co1 N1 N2 C6 17.1(2) . . . . ?
N1 N2 C3 C2 0.18(19) . . . . ?
C6 N2 C3 C2 170.17(16) . . . . ?
N1 N2 C3 C5 177.21(15) . . . . ?
C6 N2 C3 C5 -12.8(3) . . . . ?
C1 C2 C3 N2 0.3(2) . . . . ?
C1 C2 C3 C5 -176.36(18) . . . . ?
C8 N4 N5 C10 -0.98(19) . . . . ?
C7 N4 N5 C10 -176.01(15) . . . . ?
C8 N4 N5 Co1 -172.93(11) . . . . ?
C7 N4 N5 Co1 12.0(2) . . . . ?
N5 N4 C8 C9 0.8(2) . . . . ?
C7 N4 C8 C9 175.36(16) . . . . ?
N5 N4 C8 C11 -178.82(16) . . . . ?
C7 N4 C8 C11 -4.3(3) . . . . ?
C10 C9 C8 N4 -0.4(2) . . . . ?
C10 C9 C8 C11 179.27(19) . . . . ?
C13 N3 C7 N4 90.94(18) . . . . ?
C6 N3 C7 N4 -57.99(19) . . . . ?
C8 N4 C7 N3 -86.0(2) . . . . ?
N5 N4 C7 N3 88.07(18) . . . . ?
C13 N3 C6 N2 134.69(15) . . . . ?
C7 N3 C6 N2 -76.83(18) . . . . ?
C3 N2 C6 N3 -90.33(19) . . . . ?
N1 N2 C6 N3 78.72(18) . . . . ?
N4 N5 C10 C9 0.72(19) . . . . ?
Co1 N5 C10 C9 171.86(12) . . . . ?
N4 N5 C10 C12 -179.03(16) . . . . ?
Co1 N5 C10 C12 -7.9(3) . . . . ?
C8 C9 C10 N5 -0.2(2) . . . . ?
C8 C9 C10 C12 179.49(18) . . . . ?
C6 N3 C13 C18 -163.14(15) . . . . ?
C7 N3 C13 C18 49.1(2) . . . . ?
C6 N3 C13 C14 15.3(2) . . . . ?
C7 N3 C13 C14 -132.45(18) . . . . ?
C18 C13 C14 C15 0.6(3) . . . . ?
N3 C13 C14 C15 -177.85(18) . . . . ?
C13 C14 C15 C16 -1.1(3) . . . . ?
C14 C15 C16 C17 -0.2(3) . . . . ?
C14 C15 C16 C19 -178.97(19) . . . . ?
C15 C16 C17 C18 2.0(3) . . . . ?
C19 C16 C17 C18 -179.30(16) . . . . ?
C14 C13 C18 C17 1.1(3) . . . . ?
N3 C13 C18 C17 179.65(15) . . . . ?
C16 C17 C18 C13 -2.5(3) . . . . ?
C15 C16 C19 C20 -154.8(2) . . . . ?
C17 C16 C19 C20 26.5(3) . . . . ?
C15 C16 C19 C21 80.6(3) . . . . ?
C17 C16 C19 C21 -98.1(2) . . . . ?
